data_4110356
loop_
_publ_author_name
'Douglas B. Grotjahn'
'Yi Gong'
'Lev Zakharov'
'James A. Golen'
'Arnold L. Rheingold'

_publ_section_title
;
 Changes in Coordination of Sterically Demanding Hybrid
 Imidazolylphosphine Ligands on Pd(0) and Pd(II)
;
_journal_name_full 'Journal of the American Chemical Society'
_journal_page_first 438
_journal_page_last 453
_journal_paper_doi 10.1021/ja054779u
_journal_volume 128
_journal_year 2006
_chemical_formula_sum 'C30 H57 F3 N4 O3 P2 Pd S'
_chemical_formula_weight 779.20
_chemical_name_systematic
; 
 ? 
;
_space_group_IT_number 19
_symmetry_cell_setting orthorhombic
_symmetry_space_group_name_Hall 'P 2ac 2ab'
_symmetry_space_group_name_H-M 'P 21 21 21'
_atom_sites_solution_hydrogens geom
_atom_sites_solution_primary direct
_atom_sites_solution_secondary difmap
_audit_creation_method SHELXL-97
_cell_angle_alpha 90.00
_cell_angle_beta 90.00
_cell_angle_gamma 90.00
_cell_formula_units_Z 4
_cell_length_a 9.6134(4)
_cell_length_b 16.0484(6)
_cell_length_c 25.4098(10)
_cell_measurement_reflns_used 8167
_cell_measurement_temperature 100(2)
_cell_measurement_theta_max 27.50
_cell_measurement_theta_min 2.47
_cell_volume 3920.2(3)
_computing_cell_refinement 'Bruker SMART'
_computing_data_collection 'Bruker SMART'
_computing_data_reduction 'Bruker SAINT'
_computing_molecular_graphics 'Bruker SHELXTL'
_computing_publication_material 'Bruker SHELXTL'
_computing_structure_refinement 'SHELXL-97 (Sheldrick, 1997)'
_computing_structure_solution 'SHELXS-97 (Sheldrick, 1990)'
_diffrn_ambient_temperature 100(2)
_diffrn_measured_fraction_theta_full 0.995
_diffrn_measured_fraction_theta_max 0.995
_diffrn_measurement_device_type 'CCD area detector'
_diffrn_measurement_method 'phi and omega scans'
_diffrn_radiation_monochromator graphite
_diffrn_radiation_source 'fine-focus sealed tube'
_diffrn_radiation_type MoK\a
_diffrn_radiation_wavelength 0.71073
_diffrn_reflns_av_R_equivalents 0.0262
_diffrn_reflns_av_sigmaI/netI 0.0323
_diffrn_reflns_limit_h_max 11
_diffrn_reflns_limit_h_min -12
_diffrn_reflns_limit_k_max 14
_diffrn_reflns_limit_k_min -20
_diffrn_reflns_limit_l_max 25
_diffrn_reflns_limit_l_min -33
_diffrn_reflns_number 23881
_diffrn_reflns_theta_full 27.50
_diffrn_reflns_theta_max 27.50
_diffrn_reflns_theta_min 1.50
_exptl_absorpt_coefficient_mu 0.655
_exptl_absorpt_correction_T_max 1.000
_exptl_absorpt_correction_T_min 0.917
_exptl_absorpt_correction_type multi-scan
_exptl_absorpt_process_details SADABS
_exptl_crystal_colour Colorless
_exptl_crystal_density_diffrn 1.320
_exptl_crystal_density_meas 0
_exptl_crystal_description Block
_exptl_crystal_F_000 1632
_exptl_crystal_size_max 0.30
_exptl_crystal_size_mid 0.25
_exptl_crystal_size_min 0.15
_refine_diff_density_max 0.650
_refine_diff_density_min -0.247
_refine_diff_density_rms 0.062
_refine_ls_abs_structure_details 'Flack H D (1983), Acta Cryst. A39, 876-881'
_refine_ls_abs_structure_Flack 0.315(14)
_refine_ls_extinction_method none
_refine_ls_goodness_of_fit_ref 1.099
_refine_ls_hydrogen_treatment mixed
_refine_ls_matrix_type full
_refine_ls_number_parameters 626
_refine_ls_number_reflns 8900
_refine_ls_number_restraints 0
_refine_ls_restrained_S_all 1.099
_refine_ls_R_factor_all 0.0287
_refine_ls_R_factor_gt 0.0259
_refine_ls_shift/su_max 0.003
_refine_ls_shift/su_mean 0.000
_refine_ls_structure_factor_coef Fsqd
_refine_ls_weighting_details 'calc w=1/[\s^2^(Fo^2^)+(0.0307P)^2^+0.0000P] where P=(Fo^2^+2Fc^2^)/3'
_refine_ls_weighting_scheme calc
_refine_ls_wR_factor_gt 0.0602
_refine_ls_wR_factor_ref 0.0613
_reflns_number_gt 8312
_reflns_number_total 8900
_reflns_threshold_expression >2sigma(I)
_cod_data_source_file ja054779usi20050716_085020.cif
_cod_data_source_block grot97
_cod_database_code 4110356

loop_
_symmetry_equiv_pos_as_xyz
'x, y, z'
'-x+1/2, -y, z+1/2'
'-x, y+1/2, -z+1/2'
'x+1/2, -y+1/2, -z'

loop_
_atom_site_label
_atom_site_type_symbol
_atom_site_fract_x
_atom_site_fract_y
_atom_site_fract_z
_atom_site_U_iso_or_equiv
_atom_site_adp_type
_atom_site_occupancy
_atom_site_symmetry_multiplicity
_atom_site_calc_flag
Pd1 Pd 0.124625(13) 0.060463(8) 0.749009(6) 0.01269(4) Uani 1 1 d
P1 P 0.11432(5) 0.06880(3) 0.657436(19) 0.01374(11) Uani 1 1 d
P2 P 0.14621(5) 0.06758(4) 0.840451(19) 0.01428(11) Uani 1 1 d
S1 S 0.42800(5) -0.05529(4) 0.73839(2) 0.02478(12) Uani 1 1 d
N1 N -0.0689(2) 0.12769(11) 0.58211(7) 0.0179(4) Uani 1 1 d
N2 N -0.17319(18) 0.04347(12) 0.63927(7) 0.0175(4) Uani 1 1 d
N3 N -0.01322(19) 0.12370(11) 0.92378(7) 0.0186(4) Uani 1 1 d
N4 N -0.13677(18) 0.04247(11) 0.87041(7) 0.0174(4) Uani 1 1 d
O1 O 0.27851(13) -0.04213(8) 0.74474(6) 0.0196(3) Uani 1 1 d
O2 O 0.47698(16) -0.05111(12) 0.68544(6) 0.0368(4) Uani 1 1 d
O3 O 0.51093(19) -0.01422(15) 0.77707(8) 0.0560(6) Uani 1 1 d
F1 F 0.3672(2) -0.21138(12) 0.72269(12) 0.0931(8) Uani 1 1 d
F2 F 0.57588(19) -0.18971(11) 0.74924(8) 0.0747(6) Uani 1 1 d
F3 F 0.4048(3) -0.18043(15) 0.80361(9) 0.1076(11) Uani 1 1 d
C1 C -0.0302(2) 0.14749(13) 0.75293(10) 0.0195(4) Uani 1 1 d
C2 C -0.0528(2) 0.08262(13) 0.62556(8) 0.0167(5) Uani 1 1 d
C3 C -0.2052(2) 0.11624(14) 0.56710(8) 0.0177(5) Uani 1 1 d
C4 C -0.2705(2) 0.06523(15) 0.60203(8) 0.0191(4) Uani 1 1 d
C5 C -0.2613(2) 0.15880(14) 0.51820(9) 0.0237(5) Uani 1 1 d
C6 C -0.2742(3) 0.25209(17) 0.52877(11) 0.0320(6) Uani 1 1 d
C7 C -0.4036(3) 0.1231(2) 0.50347(11) 0.0330(6) Uani 1 1 d
C8 C -0.1594(3) 0.14470(19) 0.47310(10) 0.0323(6) Uani 1 1 d
C9 C -0.2008(3) -0.01035(16) 0.68413(10) 0.0227(5) Uani 1 1 d
C10 C 0.1861(3) -0.02317(14) 0.62277(9) 0.0188(5) Uani 1 1 d
C11 C 0.1952(3) -0.01224(17) 0.56319(9) 0.0250(5) Uani 1 1 d
C12 C 0.1036(3) -0.10081(15) 0.63733(10) 0.0243(5) Uani 1 1 d
C13 C 0.2135(2) 0.15887(15) 0.63247(9) 0.0201(5) Uani 1 1 d
C14 C 0.1580(3) 0.24126(17) 0.65388(11) 0.0273(6) Uani 1 1 d
C15 C 0.3662(3) 0.14873(18) 0.64543(11) 0.0291(6) Uani 1 1 d
C16 C -0.0102(2) 0.07896(12) 0.87977(8) 0.0160(4) Uani 1 1 d
C17 C -0.1453(2) 0.11554(13) 0.94340(8) 0.0187(5) Uani 1 1 d
C18 C -0.2221(2) 0.06613(16) 0.91083(8) 0.0201(4) Uani 1 1 d
C19 C -0.1893(3) 0.15927(15) 0.99367(9) 0.0261(5) Uani 1 1 d
C20 C -0.1978(4) 0.25322(18) 0.98237(12) 0.0382(7) Uani 1 1 d
C21 C -0.3306(3) 0.1277(2) 1.01194(11) 0.0370(7) Uani 1 1 d
C22 C -0.0805(3) 0.1433(2) 1.03610(10) 0.0356(7) Uani 1 1 d
C23 C -0.1780(3) -0.01289(18) 0.82776(10) 0.0252(5) Uani 1 1 d
C24 C 0.2496(2) 0.15743(15) 0.86322(9) 0.0193(5) Uani 1 1 d
C25 C 0.1898(3) 0.23964(17) 0.84421(11) 0.0257(6) Uani 1 1 d
C26 C 0.4012(3) 0.14743(19) 0.84625(11) 0.0300(6) Uani 1 1 d
C27 C 0.2297(3) -0.02513(14) 0.86960(9) 0.0197(5) Uani 1 1 d
C28 C 0.2624(3) -0.01599(17) 0.92812(9) 0.0268(5) Uani 1 1 d
C29 C 0.1400(3) -0.10233(15) 0.85918(9) 0.0236(5) Uani 1 1 d
C30 C 0.4425(3) -0.16624(19) 0.75472(15) 0.0558(8) Uani 1 1 d
H1A H 0.008(3) 0.1977(16) 0.7557(13) 0.052(8) Uiso 1 1 d
H1B H -0.082(3) 0.1491(17) 0.7216(12) 0.053(10) Uiso 1 1 d
H1C H -0.083(3) 0.1367(17) 0.7805(12) 0.042(9) Uiso 1 1 d
H4 H -0.359(2) 0.0453(14) 0.6047(8) 0.019(6) Uiso 1 1 d
H6A H -0.187(3) 0.2739(15) 0.5356(9) 0.019(7) Uiso 1 1 d
H6B H -0.338(3) 0.2649(15) 0.5588(10) 0.028(7) Uiso 1 1 d
H6C H -0.308(3) 0.2808(17) 0.4983(11) 0.042(8) Uiso 1 1 d
H7A H -0.400(3) 0.0664(17) 0.4976(10) 0.032(7) Uiso 1 1 d
H7B H -0.431(3) 0.1516(15) 0.4733(11) 0.031(7) Uiso 1 1 d
H7C H -0.464(3) 0.1295(16) 0.5325(11) 0.036(8) Uiso 1 1 d
H8A H -0.068(3) 0.1670(16) 0.4770(10) 0.032(7) Uiso 1 1 d
H8B H -0.187(3) 0.1736(16) 0.4411(11) 0.035(7) Uiso 1 1 d
H8C H -0.140(3) 0.0855(16) 0.4675(9) 0.027(7) Uiso 1 1 d
H9A H -0.237(3) -0.0621(16) 0.6693(9) 0.029(7) Uiso 1 1 d
H9B H -0.117(3) -0.0239(14) 0.7023(9) 0.023(6) Uiso 1 1 d
H9C H -0.268(3) 0.0144(15) 0.7069(11) 0.033(7) Uiso 1 1 d
H10 H 0.273(2) -0.0264(13) 0.6361(8) 0.009(6) Uiso 1 1 d
H11A H 0.255(3) 0.0321(15) 0.5541(9) 0.025(7) Uiso 1 1 d
H11B H 0.116(3) -0.0029(15) 0.5479(9) 0.025(7) Uiso 1 1 d
H11C H 0.236(3) -0.060(2) 0.5502(11) 0.048(8) Uiso 1 1 d
H12A H 0.148(3) -0.1495(15) 0.6239(10) 0.028(7) Uiso 1 1 d
H12B H 0.010(3) -0.1001(14) 0.6240(9) 0.021(6) Uiso 1 1 d
H12C H 0.097(3) -0.1064(15) 0.6725(11) 0.030(7) Uiso 1 1 d
H13 H 0.193(3) 0.1574(15) 0.5946(10) 0.028(7) Uiso 1 1 d
H14A H 0.176(3) 0.2486(16) 0.6915(11) 0.040(8) Uiso 1 1 d
H14B H 0.206(3) 0.2843(16) 0.6354(10) 0.028(7) Uiso 1 1 d
H14C H 0.069(3) 0.2501(15) 0.6474(10) 0.027(7) Uiso 1 1 d
H15A H 0.403(3) 0.1033(15) 0.6343(9) 0.020(7) Uiso 1 1 d
H15B H 0.414(3) 0.1992(15) 0.6335(9) 0.029(7) Uiso 1 1 d
H15C H 0.388(3) 0.1439(17) 0.6832(12) 0.043(8) Uiso 1 1 d
H18 H -0.309(3) 0.0485(15) 0.9116(8) 0.017(6) Uiso 1 1 d
H20A H -0.108(3) 0.2719(16) 0.9715(10) 0.033(7) Uiso 1 1 d
H20B H -0.266(3) 0.2682(19) 0.9566(12) 0.049(9) Uiso 1 1 d
H20C H -0.224(3) 0.2829(17) 1.0128(12) 0.045(8) Uiso 1 1 d
H21A H -0.361(3) 0.1581(16) 1.0456(10) 0.038(8) Uiso 1 1 d
H21B H -0.406(3) 0.1309(16) 0.9878(10) 0.029(7) Uiso 1 1 d
H21C H -0.335(3) 0.0664(18) 1.0180(11) 0.044(8) Uiso 1 1 d
H22A H 0.017(3) 0.1602(15) 1.0242(10) 0.029(7) Uiso 1 1 d
H22B H -0.104(4) 0.1789(19) 1.0656(13) 0.063(10) Uiso 1 1 d
H22C H -0.076(3) 0.0846(18) 1.0444(11) 0.042(9) Uiso 1 1 d
H23A H -0.177(3) -0.0666(19) 0.8419(11) 0.047(9) Uiso 1 1 d
H23B H -0.254(3) 0.0101(15) 0.8112(10) 0.032(7) Uiso 1 1 d
H23C H -0.105(3) -0.0157(13) 0.8019(9) 0.016(6) Uiso 1 1 d
H24 H 0.240(2) 0.1545(12) 0.9008(8) 0.011(5) Uiso 1 1 d
H25A H 0.095(4) 0.2456(17) 0.8564(11) 0.042(9) Uiso 1 1 d
H25B H 0.194(3) 0.2419(15) 0.8067(10) 0.025(7) Uiso 1 1 d
H25C H 0.242(3) 0.2857(15) 0.8603(9) 0.020(6) Uiso 1 1 d
H26A H 0.450(3) 0.1950(16) 0.8588(10) 0.037(8) Uiso 1 1 d
H26B H 0.402(3) 0.1475(15) 0.8084(11) 0.033(8) Uiso 1 1 d
H26C H 0.449(3) 0.0986(16) 0.8611(10) 0.038(8) Uiso 1 1 d
H27 H 0.313(2) -0.0311(13) 0.8505(8) 0.009(5) Uiso 1 1 d
H28A H 0.301(3) -0.0689(16) 0.9387(10) 0.032(7) Uiso 1 1 d
H28B H 0.183(3) -0.0053(18) 0.9490(11) 0.039(8) Uiso 1 1 d
H28C H 0.328(3) 0.0255(17) 0.9359(10) 0.035(7) Uiso 1 1 d
H29A H 0.194(3) -0.1532(16) 0.8694(10) 0.034(8) Uiso 1 1 d
H29B H 0.058(3) -0.1013(13) 0.8807(9) 0.017(6) Uiso 1 1 d
H29C H 0.113(3) -0.1104(13) 0.8218(9) 0.017(6) Uiso 1 1 d

loop_
_atom_site_aniso_label
_atom_site_aniso_U_11
_atom_site_aniso_U_22
_atom_site_aniso_U_33
_atom_site_aniso_U_23
_atom_site_aniso_U_13
_atom_site_aniso_U_12
Pd1 0.01188(7) 0.01528(7) 0.01090(7) -0.00036(7) -0.00012(6) 0.00047(5)
P1 0.0121(2) 0.0170(3) 0.0121(2) 0.0000(2) -0.00001(19) -0.0013(2)
P2 0.0136(3) 0.0179(3) 0.0113(2) -0.0013(2) -0.00020(18) -0.0010(2)
S1 0.0158(2) 0.0361(3) 0.0225(3) -0.0046(2) -0.00318(19) 0.0080(2)
N1 0.0211(10) 0.0201(9) 0.0126(8) -0.0010(7) -0.0006(7) 0.0007(8)
N2 0.0139(8) 0.0235(11) 0.0153(8) -0.0010(7) -0.0003(7) -0.0016(7)
N3 0.0209(10) 0.0193(10) 0.0156(9) 0.0005(7) 0.0027(7) -0.0011(8)
N4 0.0161(9) 0.0189(10) 0.0171(8) 0.0005(7) -0.0006(7) -0.0004(7)
O1 0.0154(6) 0.0236(7) 0.0199(7) -0.0011(7) -0.0016(6) 0.0057(5)
O2 0.0182(8) 0.0635(12) 0.0288(9) 0.0049(9) 0.0039(7) 0.0055(9)
O3 0.0232(10) 0.0943(16) 0.0506(13) -0.0364(11) -0.0114(9) 0.0100(10)
F1 0.0772(16) 0.0345(10) 0.168(3) -0.0232(13) 0.0245(16) 0.0087(10)
F2 0.0675(12) 0.0889(13) 0.0677(12) 0.0136(13) 0.0183(12) 0.0635(10)
F3 0.126(2) 0.1001(17) 0.0970(17) 0.0677(14) 0.0695(16) 0.0859(17)
C1 0.0192(10) 0.0218(10) 0.0175(10) 0.0011(11) -0.0018(11) 0.0066(8)
C2 0.0159(11) 0.0206(12) 0.0137(10) -0.0014(8) -0.0039(8) 0.0011(8)
C3 0.0189(11) 0.0188(11) 0.0153(11) -0.0049(9) -0.0037(9) 0.0032(9)
C4 0.0138(10) 0.0252(12) 0.0184(10) -0.0047(9) -0.0033(8) -0.0012(10)
C5 0.0251(12) 0.0272(13) 0.0187(11) 0.0003(9) -0.0071(9) 0.0024(10)
C6 0.0387(16) 0.0283(14) 0.0291(14) 0.0049(11) -0.0073(12) 0.0042(12)
C7 0.0332(16) 0.0404(17) 0.0252(13) 0.0016(11) -0.0165(12) -0.0002(12)
C8 0.0357(16) 0.0432(17) 0.0180(12) 0.0026(11) -0.0044(11) 0.0009(12)
C9 0.0181(12) 0.0293(14) 0.0209(12) 0.0055(10) 0.0007(10) -0.0030(10)
C10 0.0166(11) 0.0234(12) 0.0163(11) -0.0028(9) -0.0001(9) 0.0017(9)
C11 0.0281(14) 0.0304(14) 0.0165(11) -0.0028(10) 0.0025(10) 0.0017(12)
C12 0.0292(15) 0.0210(12) 0.0226(12) -0.0067(9) 0.0019(11) 0.0003(10)
C13 0.0213(12) 0.0239(13) 0.0151(11) 0.0026(9) 0.0021(9) -0.0037(9)
C14 0.0324(16) 0.0190(13) 0.0304(14) 0.0028(10) 0.0053(11) -0.0045(11)
C15 0.0194(13) 0.0313(15) 0.0365(15) 0.0016(11) 0.0032(11) -0.0076(11)
C16 0.0177(11) 0.0149(11) 0.0155(10) 0.0006(8) 0.0011(8) -0.0001(8)
C17 0.0206(12) 0.0201(11) 0.0154(10) 0.0028(8) 0.0041(9) 0.0012(9)
C18 0.0155(10) 0.0247(12) 0.0200(10) 0.0068(10) 0.0017(8) 0.0004(10)
C19 0.0288(13) 0.0281(13) 0.0214(12) -0.0032(10) 0.0095(10) -0.0002(10)
C20 0.055(2) 0.0287(15) 0.0315(16) -0.0052(12) 0.0163(15) 0.0037(14)
C21 0.0342(15) 0.0476(18) 0.0292(14) -0.0051(13) 0.0145(12) -0.0019(13)
C22 0.0420(17) 0.0474(18) 0.0174(12) -0.0078(11) 0.0075(11) -0.0049(13)
C23 0.0233(12) 0.0301(15) 0.0223(12) 0.0000(10) -0.0049(10) -0.0081(11)
C24 0.0198(12) 0.0231(12) 0.0149(11) -0.0035(9) -0.0003(9) -0.0065(9)
C25 0.0269(14) 0.0240(14) 0.0260(14) -0.0037(11) -0.0012(11) -0.0052(11)
C26 0.0169(13) 0.0370(16) 0.0361(15) -0.0049(12) 0.0015(11) -0.0084(11)
C27 0.0187(12) 0.0251(13) 0.0154(11) 0.0014(9) -0.0007(9) 0.0024(9)
C28 0.0322(14) 0.0312(14) 0.0171(12) 0.0022(10) -0.0065(11) 0.0040(12)
C29 0.0307(15) 0.0191(12) 0.0211(11) 0.0006(9) -0.0033(11) 0.0033(11)
C30 0.0559(19) 0.0558(18) 0.056(2) 0.0146(18) 0.0196(19) 0.0383(15)

loop_
_atom_type_symbol
_atom_type_description
_atom_type_scat_dispersion_real
_atom_type_scat_dispersion_imag
_atom_type_scat_source
C C 0.0033 0.0016 'International Tables Vol C Tables 4.2.6.8 and 6.1.1.4'
H H 0.0000 0.0000 'International Tables Vol C Tables 4.2.6.8 and 6.1.1.4'
N N 0.0061 0.0033 'International Tables Vol C Tables 4.2.6.8 and 6.1.1.4'
O O 0.0106 0.0060 'International Tables Vol C Tables 4.2.6.8 and 6.1.1.4'
F F 0.0171 0.0103 'International Tables Vol C Tables 4.2.6.8 and 6.1.1.4'
P P 0.1023 0.0942 'International Tables Vol C Tables 4.2.6.8 and 6.1.1.4'
S S 0.1246 0.1234 'International Tables Vol C Tables 4.2.6.8 and 6.1.1.4'
Pd Pd -0.9988 1.0072 'International Tables Vol C Tables 4.2.6.8 and 6.1.1.4'

loop_
_geom_angle_atom_site_label_1
_geom_angle_atom_site_label_2
_geom_angle_atom_site_label_3
_geom_angle
C1 Pd1 O1 175.12(7)
C1 Pd1 P1 88.77(8)
O1 Pd1 P1 91.27(4)
C1 Pd1 P2 89.02(8)
O1 Pd1 P2 91.48(4)
P1 Pd1 P2 173.353(18)
C2 P1 C13 102.05(10)
C2 P1 C10 102.42(10)
C13 P1 C10 105.57(10)
C2 P1 Pd1 119.36(7)
C13 P1 Pd1 111.47(8)
C10 P1 Pd1 114.39(8)
C16 P2 C24 101.27(10)
C16 P2 C27 102.73(10)
C24 P2 C27 105.67(10)
C16 P2 Pd1 118.62(7)
C24 P2 Pd1 113.46(8)
C27 P2 Pd1 113.48(7)
O3 S1 O2 116.32(13)
O3 S1 O1 113.99(10)
O2 S1 O1 114.95(10)
O3 S1 C30 104.48(16)
O2 S1 C30 103.53(14)
O1 S1 C30 100.97(12)
C2 N1 C3 105.55(19)
C2 N2 C4 106.54(17)
C2 N2 C9 128.98(18)
C4 N2 C9 124.47(19)
C16 N3 C17 105.94(18)
C18 N4 C16 106.48(18)
C18 N4 C23 124.4(2)
C16 N4 C23 129.12(19)
S1 O1 Pd1 140.28(9)
Pd1 C1 H1A 108.6(17)
Pd1 C1 H1B 111.4(18)
H1A C1 H1B 105(3)
Pd1 C1 H1C 108.7(19)
H1A C1 H1C 111(3)
H1B C1 H1C 112(2)
N1 C2 N2 111.38(18)
N1 C2 P1 122.74(17)
N2 C2 P1 125.61(15)
C4 C3 N1 109.79(19)
C4 C3 C5 129.9(2)
N1 C3 C5 120.3(2)
C3 C4 N2 106.73(19)
C3 C4 H4 133.7(14)
N2 C4 H4 119.6(14)
C3 C5 C8 108.7(2)
C3 C5 C6 109.06(19)
C8 C5 C6 109.3(2)
C3 C5 C7 110.4(2)
C8 C5 C7 109.6(2)
C6 C5 C7 109.8(2)
C5 C6 H6A 109.3(15)
C5 C6 H6B 112.7(14)
H6A C6 H6B 110(2)
C5 C6 H6C 111.0(17)
H6A C6 H6C 106(2)
H6B C6 H6C 108(2)
C5 C7 H7A 112.1(16)
C5 C7 H7B 105.9(16)
H7A C7 H7B 111(2)
C5 C7 H7C 108.6(17)
H7A C7 H7C 105(2)
H7B C7 H7C 114(2)
C5 C8 H8A 117.3(16)
C5 C8 H8B 112.6(16)
H8A C8 H8B 99(2)
C5 C8 H8C 112.0(15)
H8A C8 H8C 102(2)
H8B C8 H8C 113(2)
N2 C9 H9A 105.5(14)
N2 C9 H9B 111.0(15)
H9A C9 H9B 107(2)
N2 C9 H9C 110.6(15)
H9A C9 H9C 110(2)
H9B C9 H9C 112(2)
C12 C10 C11 111.4(2)
C12 C10 P1 110.03(16)
C11 C10 P1 113.67(17)
C12 C10 H10 110.1(14)
C11 C10 H10 108.9(14)
P1 C10 H10 102.3(14)
C10 C11 H11A 111.4(15)
C10 C11 H11B 114.5(16)
H11A C11 H11B 107(2)
C10 C11 H11C 106.4(18)
H11A C11 H11C 106(2)
H11B C11 H11C 111(2)
C10 C12 H12A 110.3(15)
C10 C12 H12B 113.1(14)
H12A C12 H12B 108(2)
C10 C12 H12C 111.0(17)
H12A C12 H12C 108(2)
H12B C12 H12C 107(2)
C15 C13 C14 110.8(2)
C15 C13 P1 110.03(18)
C14 C13 P1 112.08(17)
C15 C13 H13 114.1(15)
C14 C13 H13 107.4(14)
P1 C13 H13 102.2(14)
C13 C14 H14A 113.0(16)
C13 C14 H14B 106.4(15)
H14A C14 H14B 108(2)
C13 C14 H14C 114.3(17)
H14A C14 H14C 110(2)
H14B C14 H14C 105(2)
C13 C15 H15A 114.9(17)
C13 C15 H15B 107.3(15)
H15A C15 H15B 114(2)
C13 C15 H15C 115.0(18)
H15A C15 H15C 100(2)
H15B C15 H15C 106(2)
N3 C16 N4 110.93(18)
N3 C16 P2 122.38(16)
N4 C16 P2 126.66(15)
C18 C17 N3 109.68(19)
C18 C17 C19 128.9(2)
N3 C17 C19 121.4(2)
C17 C18 N4 106.96(19)
C17 C18 H18 133.4(15)
N4 C18 H18 119.7(15)
C17 C19 C21 110.6(2)
C17 C19 C22 109.0(2)
C21 C19 C22 109.9(2)
C17 C19 C20 108.13(19)
C21 C19 C20 109.6(2)
C22 C19 C20 109.5(2)
C19 C20 H20A 108.2(16)
C19 C20 H20B 114.4(19)
H20A C20 H20B 110(2)
C19 C20 H20C 110.9(18)
H20A C20 H20C 108(2)
H20B C20 H20C 105(3)
C19 C21 H21A 110.6(16)
C19 C21 H21B 117.7(16)
H21A C21 H21B 107(2)
C19 C21 H21C 114.3(17)
H21A C21 H21C 109(2)
H21B C21 H21C 97(2)
C19 C22 H22A 111.9(15)
C19 C22 H22B 107(2)
H22A C22 H22B 107(2)
C19 C22 H22C 110.3(17)
H22A C22 H22C 107(2)
H22B C22 H22C 114(2)
N4 C23 H23A 105.9(18)
N4 C23 H23B 108.1(17)
H23A C23 H23B 124(3)
N4 C23 H23C 109.7(13)
H23A C23 H23C 102(2)
H23B C23 H23C 107(2)
C25 C24 C26 111.3(2)
C25 C24 P2 112.06(17)
C26 C24 P2 110.08(18)
C25 C24 H24 108.8(12)
C26 C24 H24 111.5(13)
P2 C24 H24 102.8(13)
C24 C25 H25A 109.9(17)
C24 C25 H25B 109.5(15)
H25A C25 H25B 111(2)
C24 C25 H25C 109.3(14)
H25A C25 H25C 106(2)
H25B C25 H25C 111.5(19)
C24 C26 H26A 106.9(17)
C24 C26 H26B 107.1(17)
H26A C26 H26B 109(2)
C24 C26 H26C 114.8(16)
H26A C26 H26C 106(2)
H26B C26 H26C 112(2)
C28 C27 C29 111.2(2)
C28 C27 P2 113.77(17)
C29 C27 P2 109.77(16)
C28 C27 H27 109.5(13)
C29 C27 H27 108.0(13)
P2 C27 H27 104.2(13)
C27 C28 H28A 105.4(15)
C27 C28 H28B 113.4(17)
H28A C28 H28B 108(2)
C27 C28 H28C 114.4(16)
H28A C28 H28C 108(2)
H28B C28 H28C 107(2)
C27 C29 H29A 108.9(16)
C27 C29 H29B 110.5(13)
H29A C29 H29B 107(2)
C27 C29 H29C 114.8(13)
H29A C29 H29C 106.2(19)
H29B C29 H29C 109(2)
F1 C30 F3 109.8(3)
F1 C30 F2 108.0(3)
F3 C30 F2 108.3(3)
F1 C30 S1 110.8(2)
F3 C30 S1 111.2(2)
F2 C30 S1 108.8(2)

loop_
_geom_bond_atom_site_label_1
_geom_bond_atom_site_label_2
_geom_bond_distance
Pd1 C1 2.0436(19)
Pd1 O1 2.2161(13)
Pd1 P1 2.3328(5)
Pd1 P2 2.3356(5)
P1 C2 1.813(2)
P1 C13 1.844(2)
P1 C10 1.852(2)
P2 C16 1.814(2)
P2 C24 1.844(2)
P2 C27 1.846(2)
S1 O3 1.4269(19)
S1 O2 1.4270(17)
S1 O1 1.4615(14)
S1 C30 1.834(3)
N1 C2 1.329(3)
N1 C3 1.377(3)
N2 C2 1.362(3)
N2 C4 1.375(3)
N2 C9 1.455(3)
N3 C16 1.329(3)
N3 C17 1.370(3)
N4 C18 1.368(3)
N4 C16 1.371(3)
N4 C23 1.456(3)
F1 C30 1.308(4)
F2 C30 1.343(3)
F3 C30 1.314(4)
C1 H1A 0.89(3)
C1 H1B 0.94(3)
C1 H1C 0.88(3)
C3 C4 1.361(3)
C3 C5 1.517(3)
C4 H4 0.91(2)
C5 C8 1.524(4)
C5 C6 1.526(4)
C5 C7 1.530(3)
C6 H6A 0.93(3)
C6 H6B 1.00(3)
C6 H6C 0.96(3)
C7 H7A 0.92(3)
C7 H7B 0.93(3)
C7 H7C 0.95(3)
C8 H8A 0.95(3)
C8 H8B 0.97(3)
C8 H8C 0.98(3)
C9 H9A 0.98(3)
C9 H9B 0.96(3)
C9 H9C 0.95(3)
C10 C12 1.523(3)
C10 C11 1.527(3)
C10 H10 0.91(2)
C11 H11A 0.94(3)
C11 H11B 0.87(3)
C11 H11C 0.93(3)
C12 H12A 0.95(2)
C12 H12B 0.96(2)
C12 H12C 0.90(3)
C13 C15 1.513(4)
C13 C14 1.526(4)
C13 H13 0.98(2)
C14 H14A 0.98(3)
C14 H14B 0.95(3)
C14 H14C 0.88(3)
C15 H15A 0.86(2)
C15 H15B 0.98(3)
C15 H15C 0.99(3)
C17 C18 1.364(3)
C17 C19 1.518(3)
C18 H18 0.88(2)
C19 C21 1.522(4)
C19 C22 1.524(4)
C19 C20 1.537(4)
C20 H20A 0.96(3)
C20 H20B 0.95(3)
C20 H20C 0.94(3)
C21 H21A 1.03(3)
C21 H21B 0.95(3)
C21 H21C 1.00(3)
C22 H22A 1.02(3)
C22 H22B 0.97(3)
C22 H22C 0.97(3)
C23 H23A 0.93(3)
C23 H23B 0.92(3)
C23 H23C 0.97(2)
C24 C25 1.518(4)
C24 C26 1.528(3)
C24 H24 0.96(2)
C25 H25A 0.97(3)
C25 H25B 0.95(2)
C25 H25C 0.98(2)
C26 H26A 0.95(3)
C26 H26B 0.96(3)
C26 H26C 0.98(3)
C27 C28 1.527(3)
C27 C29 1.532(3)
C27 H27 0.94(2)
C28 H28A 0.97(3)
C28 H28B 0.95(3)
C28 H28C 0.94(3)
C29 H29A 1.00(3)
C29 H29B 0.96(2)
C29 H29C 0.99(2)
